data_7715098
loop_
_publ_author_name
'Itoh, Chisa'
'Yoshino, Haruka'
'Kitayama, Taku'
'Kosaka, Wataru'
'Miyasaka, Hitoshi'

_publ_section_title
;
 Post-synthetic molecular modifications based on Schiff base condensation
 reactions for designing functional paddlewheel diruthenium(II,II)
 complexes.
;
_journal_issue 2
_journal_name_full 'Dalton transactions (Cambridge, England : 2003)'
_journal_page_first 444
_journal_page_last 448
_journal_paper_doi 10.1039/d3dt03535b
_journal_volume 53
_journal_year 2024
_chemical_formula_moiety 'C56 H42 F12 N2 O12 Ru2, C4 O'
_chemical_formula_sum 'C60 H42 F12 N2 O13 Ru2'
_chemical_formula_weight 1429.09
_space_group_crystal_system triclinic
_space_group_IT_number 2
_space_group_name_Hall '-P 1'
_space_group_name_H-M_alt 'P -1'
_atom_sites_solution_hydrogens geom
_atom_sites_solution_primary dual
_audit_creation_date 2023-07-05
_audit_creation_method
;
Olex2 1.2
(compiled 2018.05.29 svn.r3508 for OlexSys, GUI svn.r5506)
;
_audit_update_record
;
2023-12-25 deposited with the CCDC.	2024-01-12 downloaded from the CCDC.
;
_cell_angle_alpha 71.855(5)
_cell_angle_beta 71.325(4)
_cell_angle_gamma 86.942(5)
_cell_formula_units_Z 1
_cell_length_a 9.8839(5)
_cell_length_b 11.1000(7)
_cell_length_c 14.5687(7)
_cell_measurement_reflns_used 7978
_cell_measurement_temperature 102
_cell_measurement_theta_max 0.923
_cell_measurement_theta_min 0.530
_cell_volume 1436.99(15)
_computing_molecular_graphics 'Olex2 (Dolomanov et al., 2009)'
_computing_publication_material 'Olex2 (Dolomanov et al., 2009)'
_computing_structure_refinement 'ShelXL (Sheldrick, 2015)'
_computing_structure_solution 'ShelXT (Sheldrick, 2015)'
_diffrn_ambient_temperature 102
_diffrn_measured_fraction_theta_full 0.998
_diffrn_measured_fraction_theta_max 0.858
_diffrn_measurement_device_type 'ROD, Synergy Custom system, HyPix'
_diffrn_measurement_method '\w scans'
_diffrn_radiation_type MoK\a
_diffrn_radiation_wavelength 0.71073
_diffrn_reflns_av_R_equivalents 0.0615
_diffrn_reflns_av_unetI/netI 0.0852
_diffrn_reflns_Laue_measured_fraction_full 0.998
_diffrn_reflns_Laue_measured_fraction_max 0.858
_diffrn_reflns_limit_h_max 12
_diffrn_reflns_limit_h_min -13
_diffrn_reflns_limit_k_max 15
_diffrn_reflns_limit_k_min -14
_diffrn_reflns_limit_l_max 19
_diffrn_reflns_limit_l_min -19
_diffrn_reflns_number 17700
_diffrn_reflns_point_group_measured_fraction_full 0.998
_diffrn_reflns_point_group_measured_fraction_max 0.858
_diffrn_reflns_theta_full 25.242
_diffrn_reflns_theta_max 29.577
_diffrn_reflns_theta_min 1.552
_exptl_absorpt_coefficient_mu 0.632
_exptl_absorpt_correction_T_max 0.950
_exptl_absorpt_correction_T_min 0.946
_exptl_absorpt_correction_type multi-scan
_exptl_absorpt_process_details
;
CrysAlisPro 1.171.41.89a (Rigaku Oxford Diffraction, 2020)
Empirical absorption correction using spherical harmonics,
implemented in SCALE3 ABSPACK scaling algorithm.
;
_exptl_crystal_colour brown
_exptl_crystal_colour_primary brown
_exptl_crystal_density_diffrn 1.651
_exptl_crystal_description plate
_exptl_crystal_F_000 716
_exptl_crystal_size_max 0.086
_exptl_crystal_size_mid 0.071
_exptl_crystal_size_min 0.065
_refine_diff_density_max 2.474
_refine_diff_density_min -1.052
_refine_diff_density_rms 0.126
_refine_ls_extinction_method none
_refine_ls_goodness_of_fit_ref 1.021
_refine_ls_hydrogen_treatment constr
_refine_ls_matrix_type full
_refine_ls_number_parameters 407
_refine_ls_number_reflns 6915
_refine_ls_number_restraints 0
_refine_ls_restrained_S_all 1.021
_refine_ls_R_factor_all 0.0840
_refine_ls_R_factor_gt 0.0580
_refine_ls_shift/su_max 0.001
_refine_ls_shift/su_mean 0.000
_refine_ls_structure_factor_coef Fsqd
_refine_ls_weighting_details 'w=1/[\s^2^(Fo^2^)+(0.0879P)^2^] where P=(Fo^2^+2Fc^2^)/3'
_refine_ls_weighting_scheme calc
_refine_ls_wR_factor_gt 0.1332
_refine_ls_wR_factor_ref 0.1420
_reflns_Friedel_coverage 0.000
_reflns_number_gt 5267
_reflns_number_total 6915
_reflns_threshold_expression 'I > 2\s(I)'
_cod_data_source_file d3dt03535b2.cif
_cod_data_source_block Hete-Ru-ph(OMe)
_cod_original_cell_volume 1436.99(14)
_cod_database_code 7715098
_shelx_shelxl_version_number 2018/3
_shelx_space_group_comment
;
The symmetry employed for this shelxl refinement is uniquely defined
by the following loop, which should always be used as a source of
symmetry information in preference to the above space-group names.
They are only intended as comments.
;
_shelx_estimated_absorpt_t_max 0.960
_shelx_estimated_absorpt_t_min 0.948
_olex2_refinement_description
;
1. Fixed Uiso
 At 1.2 times of:
  All C(H) groups, All C(H,H) groups
 At 1.5 times of:
  All C(H,H,H) groups
2. Others
 Fixed Sof: O7(0.5)
3.a Secondary CH2 refined with riding coordinates:
 C25(H25A,H25B), C26(H26A,H26B)
3.b Aromatic/amide H refined with riding coordinates:
 C3(H3), C4(H4), C6(H6), C7(H7), C8(H8), C10(H10), C11(H11), C13(H13),
 C14(H14), C20(H20), C21(H21), C22(H22), C27(H27), C28(H28)
3.c Idealised Me refined as rotating group:
 C15(H15A,H15B,H15C)
;
_olex2_submission_special_instructions 'No special instructions were received'

loop_
_space_group_symop_operation_xyz
'x, y, z'
'-x, -y, -z'

loop_
_atom_site_label
_atom_site_type_symbol
_atom_site_fract_x
_atom_site_fract_y
_atom_site_fract_z
_atom_site_U_iso_or_equiv
_atom_site_adp_type
_atom_site_occupancy
_atom_site_site_symmetry_order
_atom_site_calc_flag
_atom_site_refinement_flags_posn
_atom_site_refinement_flags_adp
_atom_site_refinement_flags_occupancy
_atom_site_disorder_assembly
_atom_site_disorder_group
Ru1 Ru -0.02363(3) 0.00660(3) 0.42737(2) 0.02291(11) Uani 1 1 d . . . . .
F1 F -0.3506(3) 0.1961(3) 0.72565(18) 0.0515(7) Uani 1 1 d . . . . .
F2 F -0.3864(2) 0.1406(2) 0.6061(2) 0.0475(6) Uani 1 1 d . . . . .
F3 F -0.5348(2) 0.2560(2) 0.6795(2) 0.0512(7) Uani 1 1 d . . . . .
F4 F 0.0206(3) 0.4329(3) 0.26778(17) 0.0480(6) Uani 1 1 d . . . . .
F5 F 0.1209(2) 0.3710(2) 0.38384(18) 0.0418(6) Uani 1 1 d . . . . .
F6 F 0.1087(2) 0.5706(2) 0.31161(19) 0.0492(6) Uani 1 1 d . . . . .
O1 O 0.1750(2) 0.0947(2) 0.34330(17) 0.0255(5) Uani 1 1 d . . . . .
O2 O 0.2219(2) 0.0830(2) 0.48665(17) 0.0259(5) Uani 1 1 d . . . . .
O3 O 1.4535(3) 0.4368(3) -0.1841(2) 0.0539(9) Uani 1 1 d . . . . .
O4 O -0.1096(2) 0.1802(2) 0.42645(18) 0.0270(5) Uani 1 1 d . . . . .
O5 O -0.0653(2) 0.1670(2) 0.57111(17) 0.0259(5) Uani 1 1 d . . . . .
O6 O -0.0669(2) 0.0137(2) 0.27798(18) 0.0275(5) Uani 1 1 d . . . . .
N1 N 0.8869(3) 0.3025(3) 0.0610(3) 0.0366(8) Uani 1 1 d . . . . .
C1 C 0.2572(3) 0.1119(3) 0.3896(3) 0.0245(7) Uani 1 1 d . . . . .
C2 C 0.4033(3) 0.1669(3) 0.3290(3) 0.0264(8) Uani 1 1 d . . . . .
C3 C 0.4475(4) 0.1992(4) 0.2230(3) 0.0376(9) Uani 1 1 d . . . . .
H3 H 0.381560 0.190854 0.189882 0.045 Uiso 1 1 calc R . . . .
C4 C 0.5865(4) 0.2431(4) 0.1659(3) 0.0396(10) Uani 1 1 d . . . . .
H4 H 0.615564 0.263710 0.093774 0.048 Uiso 1 1 calc R . . . .
C5 C 0.6849(4) 0.2576(3) 0.2128(3) 0.0298(8) Uani 1 1 d . . . . .
C6 C 0.6392(4) 0.2294(4) 0.3179(3) 0.0317(8) Uani 1 1 d . . . . .
H6 H 0.703736 0.241966 0.350802 0.038 Uiso 1 1 calc R . . . .
C7 C 0.5008(4) 0.1833(4) 0.3755(3) 0.0283(8) Uani 1 1 d . . . . .
H7 H 0.472005 0.162530 0.447605 0.034 Uiso 1 1 calc R . . . .
C8 C 0.8355(4) 0.2964(3) 0.1546(3) 0.0321(8) Uani 1 1 d . . . . .
H8 H 0.895802 0.317461 0.187241 0.039 Uiso 1 1 calc R . . . .
C9 C 1.0336(4) 0.3370(4) 0.0064(3) 0.0356(9) Uani 1 1 d . . . . .
C10 C 1.0730(4) 0.3638(4) -0.0980(3) 0.0418(10) Uani 1 1 d . . . . .
H10 H 1.002482 0.358995 -0.128446 0.050 Uiso 1 1 calc R . . . .
C11 C 1.2133(5) 0.3974(4) -0.1591(3) 0.0461(11) Uani 1 1 d . . . . .
H11 H 1.237864 0.416447 -0.230898 0.055 Uiso 1 1 calc R . . . .
C12 C 1.3176(4) 0.4034(4) -0.1163(3) 0.0403(10) Uani 1 1 d . . . . .
C13 C 1.2820(4) 0.3768(4) -0.0133(3) 0.0465(11) Uani 1 1 d . . . . .
H13 H 1.353351 0.381148 0.016548 0.056 Uiso 1 1 calc R . . . .
C14 C 1.1404(4) 0.3432(5) 0.0479(3) 0.0478(11) Uani 1 1 d . . . . .
H14 H 1.116489 0.324198 0.119638 0.057 Uiso 1 1 calc R . . . .
C15 C 1.5636(5) 0.4455(6) -0.1428(4) 0.0660(15) Uani 1 1 d . . . . .
H15A H 1.653867 0.474456 -0.198344 0.099 Uiso 1 1 calc GR . . . .
H15B H 1.574180 0.361897 -0.097476 0.099 Uiso 1 1 calc GR . . . .
H15C H 1.538587 0.506129 -0.104163 0.099 Uiso 1 1 calc GR . . . .
C16 C -0.1127(3) 0.2207(3) 0.4988(3) 0.0281(8) Uani 1 1 d . . . . .
C17 C -0.1784(4) 0.3471(4) 0.4981(3) 0.0288(8) Uani 1 1 d . . . . .
C18 C -0.1068(4) 0.4599(4) 0.4273(3) 0.0326(8) Uani 1 1 d . . . . .
C19 C 0.0357(4) 0.4578(4) 0.3476(3) 0.0370(9) Uani 1 1 d . . . . .
C20 C -0.1650(4) 0.5767(4) 0.4264(3) 0.0389(9) Uani 1 1 d . . . . .
H20 H -0.114904 0.652588 0.377927 0.047 Uiso 1 1 calc R . . . .
C21 C -0.2964(4) 0.5819(4) 0.4967(3) 0.0417(10) Uani 1 1 d . . . . .
H21 H -0.336343 0.661595 0.497086 0.050 Uiso 1 1 calc R . . . .
C22 C -0.3698(4) 0.4711(4) 0.5664(3) 0.0386(9) Uani 1 1 d . . . . .
H22 H -0.460608 0.475004 0.613823 0.046 Uiso 1 1 calc R . . . .
C23 C -0.3121(4) 0.3552(4) 0.5674(3) 0.0329(8) Uani 1 1 d . . . . .
C24 C -0.3961(4) 0.2371(4) 0.6450(3) 0.0382(9) Uani 1 1 d . . . . .
C25 C -0.1879(4) -0.0561(4) 0.2811(3) 0.0307(8) Uani 1 1 d . . . . .
H25A H -0.277137 -0.012107 0.301272 0.037 Uiso 1 1 calc R . . . .
H25B H -0.198332 -0.142729 0.329946 0.037 Uiso 1 1 calc R . . . .
C26 C -0.1555(5) -0.0607(6) 0.1748(4) 0.0638(15) Uani 1 1 d . . . . .
H26A H -0.192711 0.013157 0.132937 0.077 Uiso 1 1 calc R . . . .
H26B H -0.196980 -0.139774 0.174493 0.077 Uiso 1 1 calc R . . . .
C27 C 0.0057(6) -0.0570(10) 0.1364(6) 0.134(4) Uani 1 1 d . . . . .
H27 H 0.063138 -0.083931 0.080989 0.161 Uiso 1 1 calc R . . . .
C28 C 0.0549(4) -0.0070(5) 0.1971(3) 0.0495(12) Uani 1 1 d . . . . .
H28 H 0.152341 0.010791 0.187396 0.059 Uiso 1 1 calc R . . . .
C29 C 1.6069(10) 0.0636(9) -0.0091(8) 0.135(3) Uani 1 1 d . . . . .
C30 C 1.4037(9) 0.0737(9) -0.0223(7) 0.119(3) Uani 1 1 d . . . . .
O7 O 1.4907(10) 0.1367(10) -0.0002(7) 0.094(3) Uani 0.5 1 d . . P A 2

loop_
_atom_site_aniso_label
_atom_site_aniso_U_11
_atom_site_aniso_U_22
_atom_site_aniso_U_33
_atom_site_aniso_U_23
_atom_site_aniso_U_13
_atom_site_aniso_U_12
Ru1 0.01723(15) 0.03379(18) 0.01867(16) -0.00735(12) -0.00741(11) -0.00116(10)
F1 0.0404(13) 0.0646(17) 0.0370(14) -0.0016(12) -0.0082(11) -0.0060(12)
F2 0.0329(12) 0.0428(14) 0.0602(16) -0.0190(12) -0.0016(11) -0.0079(10)
F3 0.0226(11) 0.0554(16) 0.0633(17) -0.0164(13) 0.0011(11) -0.0003(10)
F4 0.0488(14) 0.0637(16) 0.0308(13) -0.0181(12) -0.0076(11) -0.0017(12)
F5 0.0270(11) 0.0492(14) 0.0416(13) -0.0111(11) -0.0036(10) 0.0011(10)
F6 0.0424(13) 0.0421(14) 0.0505(15) -0.0116(12) 0.0014(11) -0.0113(11)
O1 0.0206(11) 0.0375(14) 0.0182(12) -0.0055(10) -0.0083(9) -0.0034(10)
O2 0.0209(11) 0.0381(14) 0.0194(12) -0.0074(10) -0.0083(10) -0.0025(10)
O3 0.0326(15) 0.062(2) 0.0530(19) -0.0191(17) 0.0074(14) -0.0065(14)
O4 0.0260(12) 0.0332(13) 0.0249(13) -0.0090(11) -0.0127(10) 0.0030(10)
O5 0.0247(12) 0.0331(13) 0.0212(12) -0.0088(10) -0.0087(10) 0.0004(10)
O6 0.0256(12) 0.0349(14) 0.0233(12) -0.0099(11) -0.0083(10) -0.0031(10)
N1 0.0271(16) 0.044(2) 0.0356(18) -0.0110(15) -0.0057(14) -0.0065(14)
C1 0.0239(16) 0.0276(18) 0.0250(18) -0.0113(15) -0.0088(14) 0.0016(13)
C2 0.0217(16) 0.0327(19) 0.0237(18) -0.0069(15) -0.0072(14) -0.0005(14)
C3 0.0274(18) 0.057(3) 0.029(2) -0.0083(19) -0.0120(16) -0.0119(17)
C4 0.0297(19) 0.060(3) 0.0234(19) -0.0082(18) -0.0028(16) -0.0128(18)
C5 0.0249(17) 0.032(2) 0.033(2) -0.0100(16) -0.0096(15) -0.0026(14)
C6 0.0218(17) 0.043(2) 0.037(2) -0.0191(18) -0.0111(15) 0.0020(15)
C7 0.0244(17) 0.038(2) 0.0246(18) -0.0125(16) -0.0075(14) 0.0001(15)
C8 0.0278(18) 0.032(2) 0.039(2) -0.0131(17) -0.0116(16) -0.0014(15)
C9 0.0300(19) 0.031(2) 0.040(2) -0.0114(17) -0.0020(17) -0.0053(15)
C10 0.038(2) 0.041(2) 0.042(2) -0.0132(19) -0.0049(18) -0.0039(18)
C11 0.044(2) 0.047(3) 0.036(2) -0.009(2) -0.0002(19) -0.0053(19)
C12 0.032(2) 0.034(2) 0.044(2) -0.0125(19) 0.0054(18) -0.0053(16)
C13 0.029(2) 0.061(3) 0.050(3) -0.025(2) -0.0050(19) -0.0038(19)
C14 0.031(2) 0.069(3) 0.040(2) -0.024(2) 0.0002(18) -0.006(2)
C15 0.028(2) 0.085(4) 0.074(4) -0.030(3) 0.006(2) -0.014(2)
C16 0.0178(16) 0.036(2) 0.0265(19) -0.0064(16) -0.0047(14) -0.0043(14)
C17 0.0254(17) 0.038(2) 0.0280(19) -0.0112(16) -0.0142(15) -0.0004(15)
C18 0.0288(18) 0.041(2) 0.0273(19) -0.0117(17) -0.0073(15) 0.0008(16)
C19 0.037(2) 0.037(2) 0.035(2) -0.0090(18) -0.0096(17) -0.0011(17)
C20 0.041(2) 0.036(2) 0.035(2) -0.0077(18) -0.0084(18) -0.0012(17)
C21 0.043(2) 0.041(2) 0.044(2) -0.018(2) -0.016(2) 0.0127(19)
C22 0.0286(19) 0.046(2) 0.040(2) -0.0148(19) -0.0087(17) 0.0042(17)
C23 0.0277(18) 0.042(2) 0.031(2) -0.0135(17) -0.0110(16) 0.0012(16)
C24 0.0229(18) 0.046(2) 0.041(2) -0.0141(19) -0.0042(17) 0.0008(16)
C25 0.0292(18) 0.036(2) 0.0309(19) -0.0115(16) -0.0131(16) -0.0018(15)
C26 0.050(3) 0.104(4) 0.053(3) -0.050(3) -0.010(2) -0.021(3)
C27 0.048(3) 0.265(11) 0.132(6) -0.165(7) 0.022(4) -0.050(5)
C28 0.0258(19) 0.097(4) 0.031(2) -0.032(2) -0.0047(17) -0.001(2)
C29 0.135(8) 0.136(8) 0.184(9) -0.099(7) -0.084(7) 0.081(6)
C30 0.095(6) 0.120(7) 0.116(7) -0.035(6) 0.002(5) -0.015(5)
O7 0.096(6) 0.139(8) 0.105(7) -0.074(6) -0.082(6) 0.064(6)

loop_
_atom_type_symbol
_atom_type_description
_atom_type_scat_dispersion_real
_atom_type_scat_dispersion_imag
_atom_type_scat_source
C C 0.0033 0.0016 'International Tables Vol C Tables 4.2.6.8 and 6.1.1.4'
H H 0.0000 0.0000 'International Tables Vol C Tables 4.2.6.8 and 6.1.1.4'
F F 0.0171 0.0103 'International Tables Vol C Tables 4.2.6.8 and 6.1.1.4'
N N 0.0061 0.0033 'International Tables Vol C Tables 4.2.6.8 and 6.1.1.4'
O O 0.0106 0.0060 'International Tables Vol C Tables 4.2.6.8 and 6.1.1.4'
Ru Ru -1.2594 0.8363 'International Tables Vol C Tables 4.2.6.8 and 6.1.1.4'

loop_
_geom_angle_atom_site_label_1
_geom_angle_atom_site_label_2
_geom_angle_atom_site_label_3
_geom_angle
_geom_angle_site_symmetry_1
_geom_angle_site_symmetry_3
_geom_angle_publ_flag
Ru1 Ru1 O6 177.87(6) 2_556 . ?
O1 Ru1 Ru1 89.52(6) . 2_556 ?
O1 Ru1 O2 179.23(8) . 2_556 ?
O1 Ru1 O4 90.32(10) . . ?
O1 Ru1 O5 89.08(9) . 2_556 ?
O1 Ru1 O6 90.06(9) . . ?
O2 Ru1 Ru1 89.78(6) 2_556 2_556 ?
O2 Ru1 O5 90.59(9) 2_556 2_556 ?
O2 Ru1 O6 90.62(8) 2_556 . ?
O4 Ru1 Ru1 89.51(7) . 2_556 ?
O4 Ru1 O2 90.00(9) . 2_556 ?
O4 Ru1 O5 179.12(8) . 2_556 ?
O4 Ru1 O6 92.58(9) . . ?
O5 Ru1 Ru1 89.84(6) 2_556 2_556 ?
O5 Ru1 O6 88.06(9) 2_556 . ?
C1 O1 Ru1 118.9(2) . . ?
C1 O2 Ru1 117.9(2) . 2_556 ?
C12 O3 C15 116.9(4) . . ?
C16 O4 Ru1 117.5(2) . . ?
C16 O5 Ru1 116.7(2) . 2_556 ?
C25 O6 Ru1 120.9(2) . . ?
C25 O6 C28 106.7(3) . . ?
C28 O6 Ru1 116.1(2) . . ?
C8 N1 C9 120.6(3) . . ?
O1 C1 O2 123.8(3) . . ?
O1 C1 C2 118.6(3) . . ?
O2 C1 C2 117.6(3) . . ?
C3 C2 C1 119.9(3) . . ?
C7 C2 C1 121.4(3) . . ?
C7 C2 C3 118.6(3) . . ?
C4 C3 C2 120.5(3) . . ?
C3 C4 C5 120.8(4) . . ?
C4 C5 C8 121.9(3) . . ?
C6 C5 C4 118.5(3) . . ?
C6 C5 C8 119.5(3) . . ?
C7 C6 C5 120.8(3) . . ?
C6 C7 C2 120.7(3) . . ?
N1 C8 C5 121.3(3) . . ?
C10 C9 N1 116.0(4) . . ?
C10 C9 C14 117.5(4) . . ?
C14 C9 N1 126.5(4) . . ?
C9 C10 C11 121.2(4) . . ?
C12 C11 C10 120.3(4) . . ?
O3 C12 C11 115.4(4) . . ?
C13 C12 O3 124.8(4) . . ?
C13 C12 C11 119.8(4) . . ?
C12 C13 C14 119.7(4) . . ?
C9 C14 C13 121.5(4) . . ?
O4 C16 C17 116.9(3) . . ?
O5 C16 O4 126.4(3) . . ?
O5 C16 C17 116.7(3) . . ?
C18 C17 C16 120.5(3) . . ?
C18 C17 C23 118.0(4) . . ?
C23 C17 C16 121.5(3) . . ?
C17 C18 C19 120.8(3) . . ?
C20 C18 C17 121.2(3) . . ?
C20 C18 C19 117.9(3) . . ?
F4 C19 F5 106.7(3) . . ?
F4 C19 F6 106.8(3) . . ?
F4 C19 C18 112.3(3) . . ?
F5 C19 F6 106.5(3) . . ?
F5 C19 C18 112.9(3) . . ?
F6 C19 C18 111.2(4) . . ?
C21 C20 C18 119.5(4) . . ?
C22 C21 C20 120.1(4) . . ?
C23 C22 C21 120.5(4) . . ?
C17 C23 C24 120.8(4) . . ?
C22 C23 C17 120.8(4) . . ?
C22 C23 C24 118.5(3) . . ?
F1 C24 F2 106.9(3) . . ?
F1 C24 C23 112.0(3) . . ?
F2 C24 C23 112.1(3) . . ?
F3 C24 F1 107.1(3) . . ?
F3 C24 F2 106.2(3) . . ?
F3 C24 C23 112.1(3) . . ?
O6 C25 C26 104.7(3) . . ?
C25 C26 C27 103.1(4) . . ?
C28 C27 C26 107.5(4) . . ?
C27 C28 O6 109.1(4) . . ?
O7 C29 C30 123.4(10) . 2_855 ?
C30 O7 C29 101.4(9) . . ?

loop_
_geom_bond_atom_site_label_1
_geom_bond_atom_site_label_2
_geom_bond_distance
_geom_bond_site_symmetry_2
_geom_bond_publ_flag
Ru1 Ru1 2.2695(5) 2_556 ?
Ru1 O1 2.057(2) . ?
Ru1 O2 2.064(2) 2_556 ?
Ru1 O4 2.062(2) . ?
Ru1 O5 2.072(2) 2_556 ?
Ru1 O6 2.326(2) . ?
F1 C24 1.331(5) . ?
F2 C24 1.346(5) . ?
F3 C24 1.331(4) . ?
F4 C19 1.329(5) . ?
F5 C19 1.341(4) . ?
F6 C19 1.344(5) . ?
O1 C1 1.265(4) . ?
O2 C1 1.279(4) . ?
O3 C12 1.376(4) . ?
O3 C15 1.422(6) . ?
O4 C16 1.259(4) . ?
O5 C16 1.257(4) . ?
O6 C25 1.440(4) . ?
O6 C28 1.456(5) . ?
N1 C8 1.275(5) . ?
N1 C9 1.419(5) . ?
C1 C2 1.476(4) . ?
C2 C3 1.395(5) . ?
C2 C7 1.391(5) . ?
C3 C4 1.379(5) . ?
C4 C5 1.397(5) . ?
C5 C6 1.386(5) . ?
C5 C8 1.467(5) . ?
C6 C7 1.381(5) . ?
C9 C10 1.381(6) . ?
C9 C14 1.388(6) . ?
C10 C11 1.382(5) . ?
C11 C12 1.379(6) . ?
C12 C13 1.364(6) . ?
C13 C14 1.393(5) . ?
C16 C17 1.513(5) . ?
C17 C18 1.398(5) . ?
C17 C23 1.401(5) . ?
C18 C19 1.516(5) . ?
C18 C20 1.389(5) . ?
C20 C21 1.385(5) . ?
C21 C22 1.384(6) . ?
C22 C23 1.377(5) . ?
C23 C24 1.509(5) . ?
C25 C26 1.494(6) . ?
C26 C27 1.508(7) . ?
C27 C28 1.392(7) . ?
C29 C30 1.447(12) 2_855 ?
C29 O7 1.366(10) . ?
C30 O7 1.310(12) . ?
